data_2310381
loop_
_publ_author_name
'Ferrari, A.'
'Braibanti, A.'
'Bigliardi, G.'
'Lanfredi, A.M.M.'

_publ_section_title
;
 The Crystal Structure of Strontium Permanganate Trihydrate
;
_journal_coden_ASTM ACCRA9
_journal_issue 5
_journal_name_full 'Acta Crystallographica'
_journal_page_first 681
_journal_page_last 685
_journal_paper_doi 10.1107/s0365110x66003700
_journal_volume 21
_journal_year 1966
_chemical_formula_sum 'H6 Mn2 O11 Sr'
_chemical_name_systematic 'Sr (Mn O4)2 (H2 O)3'
_space_group_IT_number 198
_symmetry_space_group_name_Hall 'P 2ac 2ab 3'
_symmetry_space_group_name_H-M 'P 21 3'
_cell_angle_alpha 90
_cell_angle_beta 90
_cell_angle_gamma 90
_cell_formula_units_Z 4
_cell_length_a 9.611
_cell_length_b 9.611
_cell_length_c 9.611
_cell_volume 887.781
_cod_data_source_file Ferrari_ACCRA9_1966_1067.cif
_cod_data_source_block H6Mn2O11Sr1
_cod_depositor_comments
;
 Marking attached hydrogen atoms.

 Antanas Vaitkus,
 2017-11-23
;
_cod_original_cell_volume 887.7808
_cod_original_formula_sum 'H6 Mn2 O11 Sr1'
_cod_database_code 2310381

loop_
_symmetry_equiv_pos_as_xyz
x,y,z
-x+1/2,-y,z+1/2
x+1/2,-y+1/2,-z
-x,y+1/2,-z+1/2
z,x,y
-z+1/2,-x,y+1/2
z+1/2,-x+1/2,-y
-z,x+1/2,-y+1/2
y,z,x
y+1/2,-z+1/2,-x
-y,z+1/2,-x+1/2
-y+1/2,-z,x+1/2

loop_
_atom_site_label
_atom_site_type_symbol
_atom_site_fract_x
_atom_site_fract_y
_atom_site_fract_z
_atom_site_occupancy
_atom_site_U_iso_or_equiv
_atom_site_attached_hydrogens
Sr1 Sr+2 0.2715 0.2715 0.2715 1 0.0 0
Mn1 Mn+7 0.0138 0.0138 0.0138 1 0.0 0
Mn2 Mn+7 0.5724 0.5724 0.5724 1 0.0 0
O1 O-2 0.1113 0.1113 0.1113 1 0.0 0
O2 O-2 0.6698 0.6698 0.6698 1 0.0 0
O3 O-2 0.1174 0.6027 0.5371 1 0.0 0
O4 O-2 0.0958 0.8957 0.5883 1 0.0 0
O5 O-2 0.1922 0.4654 0.8053 1 0.0 2
